data_7104953
loop_
_publ_author_name
'Chou, Chang-Chuan'
'Liu, Hsueh-Ju'
'Hung-Chieh Chao, Lucas'

_publ_section_title
;
 A facile iodide-controlled fluorescent switch based on the
 interconversion between two- and three-coordinate copper(I) complexes.
;
_journal_issue 42
_journal_name_full 'Chemical communications (Cambridge, England)'
_journal_page_first 6382
_journal_page_last 6384
_journal_paper_doi 10.1039/b908765f
_journal_year 2009
_chemical_formula_moiety 'C30 H32 Cl2 Cu I N6'
_chemical_formula_sum 'C30 H32 Cl2 Cu I N6'
_chemical_formula_weight 737.96
_chemical_name_systematic
;
?
;
_space_group_IT_number 14
_symmetry_cell_setting monoclinic
_symmetry_space_group_name_Hall '-P 2ybc'
_symmetry_space_group_name_H-M 'P 1 21/c 1'
_atom_sites_solution_hydrogens geom
_atom_sites_solution_primary direct
_atom_sites_solution_secondary difmap
_audit_creation_method SHELXL-97
_cell_angle_alpha 90.00
_cell_angle_beta 99.0690(10)
_cell_angle_gamma 90.00
_cell_formula_units_Z 4
_cell_length_a 13.2775(5)
_cell_length_b 15.5804(6)
_cell_length_c 14.6968(6)
_cell_measurement_reflns_used 0
_cell_measurement_temperature 200(2)
_cell_measurement_theta_max 0
_cell_measurement_theta_min 0
_cell_volume 3002.3(2)
_computing_molecular_graphics 'Ortep-3 for Windows (Farrugia, 1997)'
_computing_publication_material 'WinGX publication routines (Farrugia, 1999)'
_computing_structure_refinement 'SHELXL-97 (Sheldrick, 1997)'
_computing_structure_solution 'SHELXS-86 (Sheldrick, 1986)'
_diffrn_ambient_temperature 200(2)
_diffrn_measured_fraction_theta_full 0.999
_diffrn_measured_fraction_theta_max 0.999
_diffrn_radiation_monochromator graphite
_diffrn_radiation_source 'fine-focus sealed tube'
_diffrn_radiation_type MoK\a
_diffrn_radiation_wavelength 0.71073
_diffrn_reflns_av_R_equivalents 0.0391
_diffrn_reflns_av_sigmaI/netI 0.0386
_diffrn_reflns_limit_h_max 15
_diffrn_reflns_limit_h_min -15
_diffrn_reflns_limit_k_max 16
_diffrn_reflns_limit_k_min -18
_diffrn_reflns_limit_l_max 17
_diffrn_reflns_limit_l_min -11
_diffrn_reflns_number 21778
_diffrn_reflns_theta_full 25.03
_diffrn_reflns_theta_max 25.03
_diffrn_reflns_theta_min 1.55
_exptl_absorpt_coefficient_mu 1.965
_exptl_absorpt_correction_T_max 0.9081
_exptl_absorpt_correction_T_min 0.5463
_exptl_absorpt_correction_type multi-scan
_exptl_crystal_colour colorless
_exptl_crystal_density_diffrn 1.633
_exptl_crystal_density_method 'not measured'
_exptl_crystal_description prism
_exptl_crystal_F_000 1480
_exptl_crystal_size_max 0.35
_exptl_crystal_size_mid 0.21
_exptl_crystal_size_min 0.05
_refine_diff_density_max 2.069
_refine_diff_density_min -1.115
_refine_diff_density_rms 0.327
_refine_ls_extinction_method none
_refine_ls_goodness_of_fit_ref 1.114
_refine_ls_hydrogen_treatment fixed
_refine_ls_matrix_type full
_refine_ls_number_parameters 361
_refine_ls_number_reflns 5312
_refine_ls_number_restraints 0
_refine_ls_restrained_S_all 1.114
_refine_ls_R_factor_all 0.0746
_refine_ls_R_factor_gt 0.0497
_refine_ls_shift/su_max 0.050
_refine_ls_shift/su_mean 0.001
_refine_ls_structure_factor_coef Fsqd
_refine_ls_weighting_details 'calc w=1/[\s^2^(Fo^2^)+(0.1026P)^2^+5.5093P] where P=(Fo^2^+2Fc^2^)/3'
_refine_ls_weighting_scheme calc
_refine_ls_wR_factor_gt 0.1476
_refine_ls_wR_factor_ref 0.1747
_reflns_number_gt 4131
_reflns_number_total 5312
_reflns_threshold_expression >2sigma(I)
_cod_data_source_file b908765f.txt
_cod_data_source_block a8978
_cod_original_sg_symbol_H-M 'P 21/c'
_cod_database_code 7104953

loop_
_symmetry_equiv_pos_as_xyz
'x, y, z'
'-x, y+1/2, -z+1/2'
'-x, -y, -z'
'x, -y-1/2, z-1/2'

loop_
_atom_site_label
_atom_site_type_symbol
_atom_site_fract_x
_atom_site_fract_y
_atom_site_fract_z
_atom_site_U_iso_or_equiv
_atom_site_adp_type
_atom_site_occupancy
_atom_site_symmetry_multiplicity
_atom_site_calc_flag
_atom_site_refinement_flags
_atom_site_disorder_assembly
_atom_site_disorder_group
C1 C 0.9556(5) 0.3975(5) 0.3415(5) 0.0465(18) Uani 1 1 d . . .
H1A H 0.9997 0.3834 0.3995 0.070 Uiso 1 1 calc R . .
H1B H 0.9702 0.4561 0.3230 0.070 Uiso 1 1 calc R . .
H1C H 0.9684 0.3571 0.2936 0.070 Uiso 1 1 calc R . .
C2 C 0.8457(5) 0.3914(4) 0.3547(4) 0.0360(15) Uani 1 1 d . . .
C3 C 0.7589(5) 0.4063(4) 0.2905(4) 0.0383(15) Uani 1 1 d . . .
H3 H 0.7566 0.4210 0.2275 0.046 Uiso 1 1 calc R . .
C4 C 0.6775(5) 0.3957(4) 0.3355(4) 0.0365(15) Uani 1 1 d . . .
C5 C 0.5661(5) 0.4018(6) 0.3011(5) 0.055(2) Uani 1 1 d . . .
H5A H 0.5281 0.3907 0.3520 0.083 Uiso 1 1 calc R . .
H5B H 0.5470 0.3591 0.2524 0.083 Uiso 1 1 calc R . .
H5C H 0.5497 0.4594 0.2764 0.083 Uiso 1 1 calc R . .
C6 C 0.6618(5) 0.3523(4) 0.4995(4) 0.0314(14) Uani 1 1 d . . .
H6A H 0.5894 0.3695 0.4831 0.038 Uiso 1 1 calc R . .
H6B H 0.6643 0.2893 0.5077 0.038 Uiso 1 1 calc R . .
C7 C 0.6985(4) 0.4818(4) 0.5968(4) 0.0272(13) Uani 1 1 d . . .
C8 C 0.6451(4) 0.5365(4) 0.5325(4) 0.0353(15) Uani 1 1 d . . .
H8 H 0.6077 0.5137 0.4773 0.042 Uiso 1 1 calc R . .
C9 C 0.6457(5) 0.6252(5) 0.5480(5) 0.0399(16) Uani 1 1 d . . .
H9 H 0.6085 0.6620 0.5033 0.048 Uiso 1 1 calc R . .
C10 C 0.6992(5) 0.6596(4) 0.6267(5) 0.0427(17) Uani 1 1 d . . .
H10 H 0.6982 0.7199 0.6363 0.051 Uiso 1 1 calc R . .
C11 C 0.7557(5) 0.6065(4) 0.6938(4) 0.0352(15) Uani 1 1 d . . .
C12 C 0.7550(4) 0.5164(4) 0.6794(4) 0.0280(13) Uani 1 1 d . . .
C13 C 0.8164(4) 0.4624(4) 0.7441(4) 0.0270(13) Uani 1 1 d . . .
C14 C 0.8762(5) 0.4986(5) 0.8207(5) 0.0388(16) Uani 1 1 d . . .
H14 H 0.9180 0.4632 0.8638 0.047 Uiso 1 1 calc R . .
C15 C 0.8745(5) 0.5883(5) 0.8342(5) 0.0432(17) Uani 1 1 d . . .
H15 H 0.9154 0.6126 0.8867 0.052 Uiso 1 1 calc R . .
C16 C 0.8161(6) 0.6401(5) 0.7742(5) 0.0444(17) Uani 1 1 d . . .
H16 H 0.8153 0.7000 0.7860 0.053 Uiso 1 1 calc R . .
C17 C 0.7225(4) 0.3426(4) 0.6692(4) 0.0253(12) Uani 1 1 d . . .
H17 H 0.7349 0.2817 0.6527 0.030 Uiso 1 1 calc R . .
C18 C 0.8928(4) 0.3171(4) 0.7680(4) 0.0294(13) Uani 1 1 d . . .
H18A H 0.8757 0.2578 0.7468 0.035 Uiso 1 1 calc R . .
H18B H 0.8959 0.3187 0.8357 0.035 Uiso 1 1 calc R . .
C19 C 1.0929(6) 0.3517(5) 0.9052(5) 0.054(2) Uani 1 1 d . . .
H19A H 1.0279 0.3355 0.9240 0.080 Uiso 1 1 calc R . .
H19B H 1.1149 0.4074 0.9324 0.080 Uiso 1 1 calc R . .
H19C H 1.1445 0.3082 0.9266 0.080 Uiso 1 1 calc R . .
C20 C 1.0798(4) 0.3581(4) 0.8026(4) 0.0310(14) Uani 1 1 d . . .
C21 C 1.1514(4) 0.3794(4) 0.7468(4) 0.0352(14) Uani 1 1 d . . .
H21 H 1.2206 0.3949 0.7663 0.042 Uiso 1 1 calc R . .
C22 C 1.1012(4) 0.3733(4) 0.6572(4) 0.0333(14) Uani 1 1 d . . .
C23 C 1.1439(5) 0.3894(6) 0.5706(5) 0.054(2) Uani 1 1 d . . .
H23A H 1.0908 0.3797 0.5173 0.081 Uiso 1 1 calc R . .
H23B H 1.2010 0.3502 0.5676 0.081 Uiso 1 1 calc R . .
H23C H 1.1679 0.4488 0.5701 0.081 Uiso 1 1 calc R . .
C24 C 0.6306(4) 0.3448(4) 0.7213(4) 0.0272(13) Uani 1 1 d . . .
C25 C 0.5340(5) 0.3538(7) 0.6748(5) 0.072(3) Uani 1 1 d . . .
H25 H 0.5237 0.3604 0.6097 0.086 Uiso 1 1 calc R . .
C26 C 0.4514(6) 0.3535(8) 0.7202(6) 0.087(4) Uani 1 1 d . . .
H26 H 0.3850 0.3603 0.6861 0.104 Uiso 1 1 calc R . .
C27 C 0.4628(5) 0.3437(4) 0.8129(5) 0.0456(18) Uani 1 1 d . . .
H27 H 0.4053 0.3429 0.8440 0.055 Uiso 1 1 calc R . .
C28 C 0.5608(6) 0.3350(5) 0.8610(5) 0.053(2) Uani 1 1 d . . .
H28 H 0.5710 0.3293 0.9262 0.063 Uiso 1 1 calc R . .
C29 C 0.6437(5) 0.3346(5) 0.8150(5) 0.0438(18) Uani 1 1 d . . .
H29 H 0.7103 0.3272 0.8486 0.053 Uiso 1 1 calc R . .
C30 C 0.6369(9) 0.9524(13) 0.4187(9) 0.156(8) Uani 1 1 d . . .
H30A H 0.5830 0.9807 0.3747 0.187 Uiso 1 1 calc R . .
H30B H 0.7043 0.9617 0.3994 0.187 Uiso 1 1 calc R . .
Cl1 Cl 0.6106(8) 0.8399(5) 0.4340(6) 0.233(3) Uani 1 1 d . . .
Cl2 Cl 0.6352(7) 0.9864(5) 0.5381(8) 0.310(5) Uani 1 1 d . . .
Cu1 Cu 0.89988(6) 0.32807(5) 0.54957(5) 0.0346(2) Uani 1 1 d . . .
I1 I 0.84963(3) 0.15891(3) 0.54610(3) 0.03572(18) Uani 1 1 d . . .
N1 N 0.8204(4) 0.3725(3) 0.4361(3) 0.0286(11) Uani 1 1 d . . .
N2 N 0.7177(4) 0.3763(3) 0.4240(3) 0.0301(11) Uani 1 1 d . . .
N3 N 0.7051(3) 0.3931(3) 0.5842(3) 0.0267(11) Uani 1 1 d . . .
N4 N 0.8145(3) 0.3752(3) 0.7253(3) 0.0267(10) Uani 1 1 d . . .
N5 N 0.9922(4) 0.3409(3) 0.7448(3) 0.0283(11) Uani 1 1 d . . .
N6 N 1.0043(4) 0.3505(3) 0.6551(3) 0.0282(11) Uani 1 1 d . . .

loop_
_atom_site_aniso_label
_atom_site_aniso_U_11
_atom_site_aniso_U_22
_atom_site_aniso_U_33
_atom_site_aniso_U_23
_atom_site_aniso_U_13
_atom_site_aniso_U_12
C1 0.047(4) 0.053(5) 0.044(4) 0.007(3) 0.023(3) 0.007(3)
C2 0.042(4) 0.037(4) 0.032(3) 0.000(3) 0.015(3) 0.003(3)
C3 0.046(4) 0.043(4) 0.026(3) 0.004(3) 0.005(3) 0.004(3)
C4 0.046(4) 0.042(4) 0.020(3) 0.001(3) 0.002(3) -0.001(3)
C5 0.045(4) 0.080(6) 0.034(4) 0.014(4) -0.011(3) 0.006(4)
C6 0.027(3) 0.045(4) 0.022(3) 0.000(3) 0.005(2) -0.002(3)
C7 0.021(3) 0.036(4) 0.026(3) 0.004(2) 0.011(2) 0.001(2)
C8 0.024(3) 0.049(4) 0.032(3) 0.006(3) 0.001(2) 0.002(3)
C9 0.030(3) 0.043(4) 0.049(4) 0.013(3) 0.011(3) 0.010(3)
C10 0.038(4) 0.035(4) 0.059(5) 0.009(3) 0.020(3) 0.007(3)
C11 0.029(3) 0.038(4) 0.043(4) -0.001(3) 0.015(3) 0.000(3)
C12 0.022(3) 0.033(3) 0.032(3) -0.002(3) 0.011(2) -0.002(2)
C13 0.017(3) 0.038(4) 0.027(3) -0.002(3) 0.008(2) -0.006(2)
C14 0.028(3) 0.051(5) 0.037(3) -0.005(3) 0.004(3) -0.004(3)
C15 0.037(4) 0.052(5) 0.042(4) -0.015(3) 0.009(3) -0.014(3)
C16 0.052(4) 0.037(4) 0.045(4) -0.011(3) 0.012(3) -0.009(3)
C17 0.022(3) 0.034(3) 0.020(3) 0.002(2) 0.004(2) -0.002(2)
C18 0.019(3) 0.042(4) 0.028(3) 0.007(3) 0.006(2) 0.001(3)
C19 0.033(4) 0.084(6) 0.040(4) 0.003(4) -0.008(3) -0.003(4)
C20 0.019(3) 0.039(4) 0.034(3) -0.001(3) -0.001(2) 0.003(2)
C21 0.020(3) 0.040(4) 0.045(4) -0.003(3) 0.005(3) -0.001(3)
C22 0.027(3) 0.035(4) 0.040(3) -0.001(3) 0.011(3) -0.004(3)
C23 0.041(4) 0.079(6) 0.047(4) -0.008(4) 0.023(3) -0.018(4)
C24 0.020(3) 0.033(4) 0.028(3) 0.001(2) 0.003(2) -0.006(2)
C25 0.025(4) 0.161(10) 0.030(4) 0.009(5) 0.002(3) 0.004(5)
C26 0.021(4) 0.196(12) 0.043(5) 0.007(6) 0.007(3) -0.002(5)
C27 0.034(4) 0.054(5) 0.054(4) 0.002(3) 0.024(3) -0.007(3)
C28 0.044(4) 0.080(6) 0.038(4) 0.019(4) 0.015(3) 0.008(4)
C29 0.027(3) 0.074(5) 0.032(3) 0.015(3) 0.009(3) 0.012(3)
C30 0.070(7) 0.31(2) 0.090(9) -0.084(13) 0.007(6) 0.054(11)
Cl1 0.274(9) 0.200(7) 0.220(8) 0.007(5) 0.028(6) 0.025(5)
Cl2 0.271(9) 0.232(8) 0.400(14) 0.075(8) -0.030(9) -0.065(7)
Cu1 0.0251(4) 0.0547(6) 0.0245(4) 0.0010(3) 0.0052(3) 0.0002(3)
I1 0.0399(3) 0.0389(3) 0.0282(3) -0.00194(17) 0.00501(18) 0.00156(18)
N1 0.028(3) 0.031(3) 0.027(2) -0.001(2) 0.006(2) -0.001(2)
N2 0.029(3) 0.042(3) 0.020(2) 0.002(2) 0.003(2) 0.000(2)
N3 0.025(2) 0.033(3) 0.022(2) 0.002(2) 0.0038(19) 0.000(2)
N4 0.018(2) 0.032(3) 0.028(2) -0.002(2) 0.0004(19) -0.001(2)
N5 0.020(2) 0.039(3) 0.025(2) 0.004(2) 0.0010(19) 0.001(2)
N6 0.024(2) 0.035(3) 0.027(2) 0.002(2) 0.007(2) 0.000(2)

loop_
_atom_type_symbol
_atom_type_description
_atom_type_scat_dispersion_real
_atom_type_scat_dispersion_imag
_atom_type_scat_source
C C 0.0033 0.0016 'International Tables Vol C Tables 4.2.6.8 and 6.1.1.4'
H H 0.0000 0.0000 'International Tables Vol C Tables 4.2.6.8 and 6.1.1.4'
N N 0.0061 0.0033 'International Tables Vol C Tables 4.2.6.8 and 6.1.1.4'
Cu Cu 0.3201 1.2651 'International Tables Vol C Tables 4.2.6.8 and 6.1.1.4'
I I -0.4742 1.8119 'International Tables Vol C Tables 4.2.6.8 and 6.1.1.4'
Cl Cl 0.1484 0.1585 'International Tables Vol C Tables 4.2.6.8 and 6.1.1.4'

loop_
_geom_angle_atom_site_label_1
_geom_angle_atom_site_label_2
_geom_angle_atom_site_label_3
_geom_angle
_geom_angle_site_symmetry_1
_geom_angle_site_symmetry_3
_geom_angle_publ_flag
C2 C1 H1A 109.5 . . ?
C2 C1 H1B 109.5 . . ?
H1A C1 H1B 109.5 . . ?
C2 C1 H1C 109.5 . . ?
H1A C1 H1C 109.5 . . ?
H1B C1 H1C 109.5 . . ?
N1 C2 C3 110.4(6) . . ?
N1 C2 C1 121.2(6) . . ?
C3 C2 C1 128.3(6) . . ?
C4 C3 C2 106.7(5) . . ?
C4 C3 H3 126.6 . . ?
C2 C3 H3 126.6 . . ?
N2 C4 C3 105.6(5) . . ?
N2 C4 C5 123.9(6) . . ?
C3 C4 C5 130.5(6) . . ?
C4 C5 H5A 109.5 . . ?
C4 C5 H5B 109.5 . . ?
H5A C5 H5B 109.5 . . ?
C4 C5 H5C 109.5 . . ?
H5A C5 H5C 109.5 . . ?
H5B C5 H5C 109.5 . . ?
N3 C6 N2 111.1(5) . . ?
N3 C6 H6A 109.4 . . ?
N2 C6 H6A 109.4 . . ?
N3 C6 H6B 109.4 . . ?
N2 C6 H6B 109.4 . . ?
H6A C6 H6B 108.0 . . ?
C8 C7 N3 123.7(5) . . ?
C8 C7 C12 119.5(6) . . ?
N3 C7 C12 116.7(5) . . ?
C7 C8 C9 120.5(6) . . ?
C7 C8 H8 119.8 . . ?
C9 C8 H8 119.8 . . ?
C10 C9 C8 120.9(6) . . ?
C10 C9 H9 119.5 . . ?
C8 C9 H9 119.5 . . ?
C9 C10 C11 120.6(6) . . ?
C9 C10 H10 119.7 . . ?
C11 C10 H10 119.7 . . ?
C10 C11 C16 122.3(6) . . ?
C10 C11 C12 119.1(6) . . ?
C16 C11 C12 118.5(6) . . ?
C11 C12 C13 119.6(5) . . ?
C11 C12 C7 119.4(6) . . ?
C13 C12 C7 120.9(5) . . ?
C14 C13 N4 123.3(6) . . ?
C14 C13 C12 119.6(6) . . ?
N4 C13 C12 117.0(5) . . ?
C13 C14 C15 119.7(6) . . ?
C13 C14 H14 120.2 . . ?
C15 C14 H14 120.2 . . ?
C16 C15 C14 121.4(6) . . ?
C16 C15 H15 119.3 . . ?
C14 C15 H15 119.3 . . ?
C15 C16 C11 121.1(7) . . ?
C15 C16 H16 119.5 . . ?
C11 C16 H16 119.5 . . ?
N4 C17 N3 107.6(4) . . ?
N4 C17 C24 111.8(4) . . ?
N3 C17 C24 112.4(5) . . ?
N4 C17 H17 108.3 . . ?
N3 C17 H17 108.3 . . ?
C24 C17 H17 108.3 . . ?
N4 C18 N5 110.8(5) . . ?
N4 C18 H18A 109.5 . . ?
N5 C18 H18A 109.5 . . ?
N4 C18 H18B 109.5 . . ?
N5 C18 H18B 109.5 . . ?
H18A C18 H18B 108.1 . . ?
C20 C19 H19A 109.5 . . ?
C20 C19 H19B 109.5 . . ?
H19A C19 H19B 109.5 . . ?
C20 C19 H19C 109.5 . . ?
H19A C19 H19C 109.5 . . ?
H19B C19 H19C 109.5 . . ?
N5 C20 C21 106.0(5) . . ?
N5 C20 C19 124.9(6) . . ?
C21 C20 C19 129.1(6) . . ?
C20 C21 C22 106.0(5) . . ?
C20 C21 H21 127.0 . . ?
C22 C21 H21 127.0 . . ?
N6 C22 C21 111.1(5) . . ?
N6 C22 C23 121.4(6) . . ?
C21 C22 C23 127.6(6) . . ?
C22 C23 H23A 109.5 . . ?
C22 C23 H23B 109.5 . . ?
H23A C23 H23B 109.5 . . ?
C22 C23 H23C 109.5 . . ?
H23A C23 H23C 109.5 . . ?
H23B C23 H23C 109.5 . . ?
C25 C24 C29 118.4(6) . . ?
C25 C24 C17 120.7(6) . . ?
C29 C24 C17 120.9(5) . . ?
C24 C25 C26 121.2(7) . . ?
C24 C25 H25 119.4 . . ?
C26 C25 H25 119.4 . . ?
C27 C26 C25 121.3(7) . . ?
C27 C26 H26 119.4 . . ?
C25 C26 H26 119.4 . . ?
C26 C27 C28 118.1(6) . . ?
C26 C27 H27 121.0 . . ?
C28 C27 H27 121.0 . . ?
C29 C28 C27 120.5(7) . . ?
C29 C28 H28 119.7 . . ?
C27 C28 H28 119.7 . . ?
C24 C29 C28 120.5(6) . . ?
C24 C29 H29 119.7 . . ?
C28 C29 H29 119.7 . . ?
Cl1 C30 Cl2 97.5(10) . . ?
Cl1 C30 H30A 112.3 . . ?
Cl2 C30 H30A 112.3 . . ?
Cl1 C30 H30B 112.3 . . ?
Cl2 C30 H30B 112.3 . . ?
H30A C30 H30B 109.9 . . ?
N6 Cu1 N1 147.0(2) . . ?
N6 Cu1 I1 109.37(15) . . ?
N1 Cu1 I1 103.29(15) . . ?
C2 N1 N2 105.4(5) . . ?
C2 N1 Cu1 132.0(4) . . ?
N2 N1 Cu1 121.8(4) . . ?
N1 N2 C4 111.8(5) . . ?
N1 N2 C6 120.5(4) . . ?
C4 N2 C6 127.4(5) . . ?
C7 N3 C6 121.8(5) . . ?
C7 N3 C17 115.0(4) . . ?
C6 N3 C17 119.3(5) . . ?
C13 N4 C18 122.5(5) . . ?
C13 N4 C17 116.3(5) . . ?
C18 N4 C17 120.7(5) . . ?
C20 N5 N6 111.4(5) . . ?
C20 N5 C18 128.4(5) . . ?
N6 N5 C18 120.2(5) . . ?
C22 N6 N5 105.5(5) . . ?
C22 N6 Cu1 129.2(4) . . ?
N5 N6 Cu1 125.1(4) . . ?

loop_
_geom_bond_atom_site_label_1
_geom_bond_atom_site_label_2
_geom_bond_distance
_geom_bond_site_symmetry_2
_geom_bond_publ_flag
C1 C2 1.505(9) . ?
C1 H1A 0.9800 . ?
C1 H1B 0.9800 . ?
C1 H1C 0.9800 . ?
C2 N1 1.326(8) . ?
C2 C3 1.389(9) . ?
C3 C4 1.362(9) . ?
C3 H3 0.9500 . ?
C4 N2 1.360(7) . ?
C4 C5 1.489(9) . ?
C5 H5A 0.9800 . ?
C5 H5B 0.9800 . ?
C5 H5C 0.9800 . ?
C6 N3 1.435(7) . ?
C6 N2 1.477(7) . ?
C6 H6A 0.9900 . ?
C6 H6B 0.9900 . ?
C7 C8 1.382(8) . ?
C7 N3 1.399(8) . ?
C7 C12 1.428(8) . ?
C8 C9 1.401(10) . ?
C8 H8 0.9500 . ?
C9 C10 1.367(10) . ?
C9 H9 0.9500 . ?
C10 C11 1.409(10) . ?
C10 H10 0.9500 . ?
C11 C16 1.419(10) . ?
C11 C12 1.419(9) . ?
C12 C13 1.426(8) . ?
C13 C14 1.391(8) . ?
C13 N4 1.386(8) . ?
C14 C15 1.412(10) . ?
C14 H14 0.9500 . ?
C15 C16 1.347(11) . ?
C15 H15 0.9500 . ?
C16 H16 0.9500 . ?
C17 N4 1.453(7) . ?
C17 N3 1.463(7) . ?
C17 C24 1.540(8) . ?
C17 H17 1.0000 . ?
C18 N4 1.445(7) . ?
C18 N5 1.462(7) . ?
C18 H18A 0.9900 . ?
C18 H18B 0.9900 . ?
C19 C20 1.493(10) . ?
C19 H19A 0.9800 . ?
C19 H19B 0.9800 . ?
C19 H19C 0.9800 . ?
C20 N5 1.356(7) . ?
C20 C21 1.390(9) . ?
C21 C22 1.382(9) . ?
C21 H21 0.9500 . ?
C22 N6 1.331(8) . ?
C22 C23 1.494(9) . ?
C23 H23A 0.9800 . ?
C23 H23B 0.9800 . ?
C23 H23C 0.9800 . ?
C24 C25 1.362(9) . ?
C24 C29 1.370(9) . ?
C25 C26 1.370(11) . ?
C25 H25 0.9500 . ?
C26 C27 1.355(12) . ?
C26 H26 0.9500 . ?
C27 C28 1.387(11) . ?
C27 H27 0.9500 . ?
C28 C29 1.378(10) . ?
C28 H28 0.9500 . ?
C29 H29 0.9500 . ?
C30 Cl1 1.81(2) . ?
C30 Cl2 1.837(15) . ?
C30 H30A 0.9900 . ?
C30 H30B 0.9900 . ?
Cu1 N6 1.942(5) . ?
Cu1 N1 1.955(5) . ?
Cu1 I1 2.7172(9) . ?
N1 N2 1.349(7) . ?
N5 N6 1.361(7) . ?
